data_4077754
loop_
_publ_author_name
'Scheer, Manfred'
'Kramkowski, Peter'
'Schuster, Kay'

_publ_section_title
;
 An Approach to Novel Complexes with a Tungsten&#x2212;Phosphorus Triple
 Bond&#x2020;
;
_journal_issue 15
_journal_name_full Organometallics
_journal_page_first 2874
_journal_paper_doi 10.1021/om990019e
_journal_volume 18
_journal_year 1999
_chemical_formula_sum 'C26 H36 O14 P2 W4'
_chemical_formula_weight 1369.89
_chemical_name_systematic
; 
 ? 
;
_space_group_IT_number 14
_symmetry_cell_setting monoclinic
_symmetry_space_group_name_Hall '-P 2ybc'
_symmetry_space_group_name_H-M 'P 1 21/c 1'
_atom_sites_solution_hydrogens geom
_atom_sites_solution_primary direct
_atom_sites_solution_secondary difmap
_audit_creation_method SHELXL-97
_cell_angle_alpha 90.00
_cell_angle_beta 114.83(3)
_cell_angle_gamma 90.00
_cell_formula_units_Z 2
_cell_length_a 10.878(2)
_cell_length_b 16.796(3)
_cell_length_c 11.577(2)
_cell_measurement_reflns_used 25
_cell_measurement_temperature 200(2)
_cell_measurement_theta_max 25
_cell_measurement_theta_min 5
_cell_volume 1919.7(8)
_computing_cell_refinement 'STOE DIF4'
_computing_data_collection 'STOE DIF4'
_computing_data_reduction 'STOE REDU4'
_computing_molecular_graphics SIEMENS-XP
_computing_publication_material SHELXL-97
_computing_structure_refinement 'SHELXL-97 (Sheldrick, 1997)'
_computing_structure_solution 'SHELXS-97 (Sheldrick, 1990)'
_diffrn_ambient_temperature 200(2)
_diffrn_detector_area_resol_mean 2
_diffrn_measured_fraction_theta_full 0.999
_diffrn_measured_fraction_theta_max 0.999
_diffrn_measurement_device_type 'Stoe STADI4'
_diffrn_measurement_method 'omega scans'
_diffrn_radiation_monochromator graphite
_diffrn_radiation_source 'fine-focus sealed tube'
_diffrn_radiation_type MoK\a
_diffrn_radiation_wavelength 0.71073
_diffrn_reflns_av_R_equivalents 0.0000
_diffrn_reflns_av_sigmaI/netI 0.0227
_diffrn_reflns_limit_h_max 12
_diffrn_reflns_limit_h_min -14
_diffrn_reflns_limit_k_max 21
_diffrn_reflns_limit_k_min 0
_diffrn_reflns_limit_l_max 15
_diffrn_reflns_limit_l_min 0
_diffrn_reflns_number 4394
_diffrn_reflns_theta_full 27.51
_diffrn_reflns_theta_max 27.51
_diffrn_reflns_theta_min 2.06
_diffrn_standards_interval_time 120
_exptl_absorpt_coefficient_mu 12.085
_exptl_absorpt_correction_T_max 0.4861
_exptl_absorpt_correction_T_min 0.2185
_exptl_absorpt_correction_type Psi-scans
_exptl_crystal_colour red-black
_exptl_crystal_density_diffrn 2.370
_exptl_crystal_density_method 'not measured'
_exptl_crystal_description route
_exptl_crystal_F_000 1260
_exptl_crystal_size_max 0.46
_exptl_crystal_size_mid 0.23
_exptl_crystal_size_min 0.08
_refine_diff_density_max 1.192
_refine_diff_density_min -1.283
_refine_diff_density_rms 0.168
_refine_ls_extinction_method none
_refine_ls_goodness_of_fit_ref 1.107
_refine_ls_hydrogen_treatment mixed
_refine_ls_matrix_type full
_refine_ls_number_parameters 214
_refine_ls_number_reflns 4394
_refine_ls_number_restraints 0
_refine_ls_restrained_S_all 1.107
_refine_ls_R_factor_all 0.0330
_refine_ls_R_factor_gt 0.0264
_refine_ls_shift/su_max 0.002
_refine_ls_shift/su_mean 0.000
_refine_ls_structure_factor_coef Fsqd
_refine_ls_weighting_details 'calc w=1/[\s^2^(Fo^2^)+(0.0353P)^2^+3.5977P] where P=(Fo^2^+2Fc^2^)/3'
_refine_ls_weighting_scheme calc
_refine_ls_wR_factor_gt 0.0642
_refine_ls_wR_factor_ref 0.0683
_reflns_number_gt 3943
_reflns_number_total 4394
_reflns_threshold_expression >2sigma(I)
_cod_data_source_file om990019e.cif
_cod_data_source_block fin
_cod_depositor_comments
;
The following automatic conversions were performed:
'_atom_site_symetry_multiplicity' tag replaced with
'_atom_site_symmetry_multiplicity'.

Automatic conversion script
Id: cif_correct_tags 1440 2010-10-19 06:21:57Z saulius 
;
_cod_original_cell_volume 1919.6(7)
_cod_original_sg_symbol_H-M P2(1)/c
_cod_database_code 4077754

loop_
_symmetry_equiv_pos_as_xyz
'x, y, z'
'-x, y+1/2, -z+1/2'
'-x, -y, -z'
'x, -y-1/2, z-1/2'

loop_
_atom_site_label
_atom_site_type_symbol
_atom_site_fract_x
_atom_site_fract_y
_atom_site_fract_z
_atom_site_U_iso_or_equiv
_atom_site_adp_type
_atom_site_occupancy
_atom_site_symmetry_multiplicity
_atom_site_calc_flag
_atom_site_refinement_flags
W1 W 1.31397(2) 0.102159(13) 1.32954(2) 0.02346(7) Uani 1 1 d .
W2 W 0.98358(2) 0.070472(12) 0.924556(19) 0.02115(7) Uani 1 1 d .
P1 P 1.12707(14) 0.04958(9) 1.13158(13) 0.0249(3) Uani 1 1 d .
C1 C 1.1875(6) 0.1766(4) 1.3694(6) 0.0320(12) Uani 1 1 d .
O1 O 1.1180(6) 0.2167(3) 1.3944(5) 0.0529(13) Uani 1 1 d .
C2 C 1.3520(6) 0.1874(4) 1.2229(6) 0.0355(13) Uani 1 1 d .
O2 O 1.3751(6) 0.2319(3) 1.1607(5) 0.0559(14) Uani 1 1 d .
C3 C 1.4433(6) 0.0290(4) 1.2943(6) 0.0345(13) Uani 1 1 d .
O3 O 1.5172(5) -0.0111(3) 1.2754(5) 0.0536(14) Uani 1 1 d .
C4 C 1.2629(6) 0.0125(4) 1.4210(6) 0.0321(12) Uani 1 1 d .
O4 O 1.2301(6) -0.0377(3) 1.4675(5) 0.0531(13) Uani 1 1 d .
C5 C 1.4686(6) 0.1384(4) 1.4883(6) 0.0316(12) Uani 1 1 d .
O5 O 1.5603(5) 0.1580(3) 1.5784(4) 0.0470(12) Uani 1 1 d .
C6 C 1.1880(6) 0.0643(4) 0.7933(6) 0.0322(13) Uani 1 1 d .
O6 O 1.0795(4) 0.0865(2) 0.8294(4) 0.0283(8) Uani 1 1 d .
C7 C 1.1748(9) 0.1168(5) 0.6851(8) 0.056(2) Uani 1 1 d .
H7A H 1.2490 0.1058 0.6605 0.083 Uiso 1 1 calc R
H7B H 1.1789 0.1727 0.7111 0.083 Uiso 1 1 calc R
H7C H 1.0880 0.1066 0.6127 0.083 Uiso 1 1 calc R
O7 O 0.8667(4) 0.1519(3) 0.9087(4) 0.0327(9) Uani 1 1 d .
C8 C 1.3193(7) 0.0765(6) 0.9074(7) 0.055(2) Uani 1 1 d .
H8A H 1.3948 0.0670 0.8840 0.082 Uiso 1 1 calc R
H8B H 1.3252 0.0392 0.9747 0.082 Uiso 1 1 calc R
H8C H 1.3239 0.1312 0.9383 0.082 Uiso 1 1 calc R
C9 C 1.1660(8) -0.0220(4) 0.7520(8) 0.0497(18) Uani 1 1 d .
H9A H 1.2391 -0.0396 0.7296 0.075 Uiso 1 1 calc R
H9B H 1.0788 -0.0275 0.6779 0.075 Uiso 1 1 calc R
H9C H 1.1657 -0.0549 0.8219 0.075 Uiso 1 1 calc R
C10 C 0.7877(6) 0.2091(3) 0.9454(6) 0.0282(11) Uani 1 1 d .
C11 C 0.7596(7) 0.2791(4) 0.8553(6) 0.0394(14) Uani 1 1 d .
H11A H 0.7066 0.3192 0.8762 0.059 Uiso 1 1 calc R
H11B H 0.7083 0.2609 0.7676 0.059 Uiso 1 1 calc R
H11C H 0.8455 0.3025 0.8638 0.059 Uiso 1 1 calc R
C12 C 0.8739(7) 0.2321(4) 1.0818(6) 0.0418(15) Uani 1 1 d .
H12A H 0.8935 0.1846 1.1359 0.063 Uiso 1 1 calc R
H12B H 0.8252 0.2710 1.1100 0.063 Uiso 1 1 calc R
H12C H 0.9591 0.2555 1.0882 0.063 Uiso 1 1 calc R
C13 C 0.6575(6) 0.1680(4) 0.9284(7) 0.0426(16) Uani 1 1 d .
H13A H 0.6029 0.2040 0.9545 0.064 Uiso 1 1 calc R
H13B H 0.6786 0.1198 0.9809 0.064 Uiso 1 1 calc R
H13C H 0.6065 0.1535 0.8387 0.064 Uiso 1 1 calc R

loop_
_atom_site_aniso_label
_atom_site_aniso_U_11
_atom_site_aniso_U_22
_atom_site_aniso_U_33
_atom_site_aniso_U_23
_atom_site_aniso_U_13
_atom_site_aniso_U_12
W1 0.01914(11) 0.02831(12) 0.02016(11) -0.00271(8) 0.00553(9) -0.00200(8)
W2 0.01740(11) 0.02542(12) 0.02050(11) -0.00173(8) 0.00784(8) 0.00010(8)
P1 0.0190(6) 0.0308(7) 0.0218(7) -0.0038(6) 0.0054(5) -0.0043(5)
C1 0.027(3) 0.038(3) 0.027(3) 0.001(2) 0.008(2) 0.003(3)
O1 0.054(3) 0.052(3) 0.056(3) -0.003(3) 0.026(3) 0.016(3)
C2 0.033(3) 0.038(3) 0.034(3) -0.003(3) 0.012(3) -0.005(3)
O2 0.062(3) 0.055(3) 0.054(3) 0.014(3) 0.027(3) -0.007(3)
C3 0.028(3) 0.049(4) 0.027(3) -0.003(3) 0.012(2) -0.005(3)
O3 0.041(3) 0.067(4) 0.056(3) -0.009(3) 0.024(3) 0.013(3)
C4 0.028(3) 0.037(3) 0.029(3) -0.003(3) 0.009(2) 0.002(2)
O4 0.060(3) 0.053(3) 0.051(3) 0.017(3) 0.028(3) -0.003(3)
C5 0.029(3) 0.036(3) 0.028(3) -0.003(2) 0.011(3) -0.001(2)
O5 0.037(3) 0.060(3) 0.030(2) -0.012(2) 0.000(2) -0.009(2)
C6 0.032(3) 0.040(3) 0.032(3) 0.001(3) 0.020(3) 0.003(3)
O6 0.025(2) 0.033(2) 0.030(2) 0.0000(17) 0.0150(17) 0.0006(17)
C7 0.070(5) 0.052(4) 0.072(6) 0.018(4) 0.057(5) 0.011(4)
O7 0.029(2) 0.035(2) 0.032(2) -0.0002(18) 0.0111(18) 0.0082(18)
C8 0.027(3) 0.094(6) 0.043(4) -0.017(4) 0.014(3) -0.005(4)
C9 0.056(5) 0.040(4) 0.068(5) -0.006(4) 0.041(4) -0.004(3)
C10 0.028(3) 0.028(3) 0.031(3) 0.002(2) 0.015(2) 0.004(2)
C11 0.045(4) 0.037(3) 0.035(3) 0.005(3) 0.014(3) 0.004(3)
C12 0.048(4) 0.042(4) 0.034(3) -0.010(3) 0.016(3) -0.002(3)
C13 0.031(3) 0.037(3) 0.060(4) 0.003(3) 0.018(3) 0.000(3)

loop_
_atom_type_symbol
_atom_type_description
_atom_type_scat_dispersion_real
_atom_type_scat_dispersion_imag
_atom_type_scat_source
C C 0.0033 0.0016 'International Tables Vol C Tables 4.2.6.8 and 6.1.1.4'
H H 0.0000 0.0000 'International Tables Vol C Tables 4.2.6.8 and 6.1.1.4'
O O 0.0106 0.0060 'International Tables Vol C Tables 4.2.6.8 and 6.1.1.4'
P P 0.1023 0.0942 'International Tables Vol C Tables 4.2.6.8 and 6.1.1.4'
W W -0.8490 6.8722 'International Tables Vol C Tables 4.2.6.8 and 6.1.1.4'

loop_
_geom_angle_atom_site_label_1
_geom_angle_atom_site_label_2
_geom_angle_atom_site_label_3
_geom_angle
_geom_angle_site_symmetry_1
_geom_angle_site_symmetry_3
C5 W1 C3 89.0(2) . .
C5 W1 C2 92.1(3) . .
C3 W1 C2 88.2(3) . .
C5 W1 C4 93.2(2) . .
C3 W1 C4 91.2(2) . .
C2 W1 C4 174.7(2) . .
C5 W1 C1 89.6(2) . .
C3 W1 C1 178.5(2) . .
C2 W1 C1 92.0(3) . .
C4 W1 C1 88.8(2) . .
C5 W1 P1 176.82(18) . .
C3 W1 P1 88.14(18) . .
C2 W1 P1 89.24(18) . .
C4 W1 P1 85.49(17) . .
C1 W1 P1 93.30(18) . .
O7 W2 O6 112.28(18) . .
O7 W2 P1 111.31(14) . .
O6 W2 P1 110.22(14) . .
O7 W2 P1 111.69(14) . 3_757
O6 W2 P1 108.80(13) . 3_757
P1 W2 P1 102.07(5) . 3_757
O7 W2 W2 125.65(13) . 3_757
O6 W2 W2 122.06(13) . 3_757
P1 W2 W2 51.43(4) . 3_757
P1 W2 W2 50.63(4) 3_757 3_757
W2 P1 W2 77.94(5) . 3_757
W2 P1 W1 147.81(7) . .
W2 P1 W1 134.18(7) 3_757 .
O1 C1 W1 178.2(6) . .
O2 C2 W1 176.6(6) . .
O3 C3 W1 179.0(6) . .
O4 C4 W1 177.3(6) . .
O5 C5 W1 177.8(5) . .
O6 C6 C7 106.7(5) . .
O6 C6 C8 107.5(5) . .
C7 C6 C8 112.3(6) . .
O6 C6 C9 107.2(5) . .
C7 C6 C9 110.8(6) . .
C8 C6 C9 112.0(6) . .
C6 O6 W2 150.7(4) . .
C10 O7 W2 158.6(4) . .
O7 C10 C12 106.8(5) . .
O7 C10 C13 107.1(5) . .
C12 C10 C13 112.9(5) . .
O7 C10 C11 106.4(4) . .
C12 C10 C11 112.3(5) . .
C13 C10 C11 110.9(5) . .

loop_
_geom_bond_atom_site_label_1
_geom_bond_atom_site_label_2
_geom_bond_distance
_geom_bond_site_symmetry_2
W1 C5 1.996(6) .
W1 C3 2.034(6) .
W1 C2 2.043(6) .
W1 C4 2.048(6) .
W1 C1 2.050(6) .
W1 P1 2.5004(17) .
W2 O7 1.823(4) .
W2 O6 1.827(4) .
W2 P1 2.2719(17) .
W2 P1 2.2977(15) 3_757
W2 W2 2.8739(6) 3_757
P1 W2 2.2978(15) 3_757
C1 O1 1.137(7) .
C2 O2 1.136(8) .
C3 O3 1.139(8) .
C4 O4 1.136(8) .
C5 O5 1.148(7) .
C6 O6 1.456(6) .
C6 C7 1.489(9) .
C6 C8 1.498(9) .
C6 C9 1.514(9) .
O7 C10 1.467(6) .
C10 C12 1.509(9) .
C10 C13 1.514(8) .
C10 C11 1.515(8) .
